data_2010902
loop_
_publ_author_name
'B\'ereau, Virginie'
'Ibers, James A.'

_publ_section_title
;
 Bis(diethoxyselenophosphinoyl) triselenide and
 bis(diisopropoxyselenophosphinoyl) diselenide
;
_journal_issue 5
_journal_name_full 'Acta Crystallographica Section C'
_journal_page_first 584
_journal_page_last 586
_journal_paper_doi 10.1107/S0108270100001608
_journal_volume 56
_journal_year 2000
_chemical_formula_iupac '[(C3 H7 O)4 P2 Se4]'
_chemical_formula_moiety 'C12 H28 O4 P2 Se4'
_chemical_formula_sum 'C12 H28 O4 P2 Se4'
_chemical_formula_weight 614.12
_chemical_name_systematic
;
bis(diisopropoxyselenophosphinoyl) diselenide
;
_space_group_IT_number 2
_symmetry_cell_setting triclinic
_symmetry_space_group_name_Hall '-P 1'
_symmetry_space_group_name_H-M 'P -1'
_cell_angle_alpha 98.668(2)
_cell_angle_beta 111.851(2)
_cell_angle_gamma 93.459(2)
_cell_formula_units_Z 1
_cell_length_a 8.3796(10)
_cell_length_b 8.5314(10)
_cell_length_c 8.5577(10)
_cell_measurement_reflns_used 8192
_cell_measurement_temperature 153(2)
_cell_measurement_theta_max 24.99
_cell_measurement_theta_min 2.43
_cell_volume 556.81(11)
_computing_cell_refinement 'SMART (Bruker, 1999)'
_computing_data_collection 'SMART (Bruker, 1999)'
_computing_data_reduction 'SAINT-Plus (Bruker, 1999)'
_computing_molecular_graphics 'SHELXTL97 (Sheldrick, 1997a)'
_computing_publication_material SHELXTL97
_computing_structure_refinement 'SHELXL97 (Sheldrick, 1997b)'
_computing_structure_solution 'SHELXS97 (Sheldrick, 1990)'
_diffrn_ambient_temperature 153(2)
_diffrn_measured_fraction_theta_full .987
_diffrn_measured_fraction_theta_max .987
_diffrn_measurement_device_type 'Bruker SMART 1000 CCD'
_diffrn_measurement_method \w
_diffrn_radiation_monochromator graphite
_diffrn_radiation_source 'standard-focus sealed tube'
_diffrn_radiation_type MoK\a
_diffrn_radiation_wavelength .71073
_diffrn_reflns_av_R_equivalents .018
_diffrn_reflns_av_sigmaI/netI .017
_diffrn_reflns_limit_h_max 9
_diffrn_reflns_limit_h_min -9
_diffrn_reflns_limit_k_max 10
_diffrn_reflns_limit_k_min -10
_diffrn_reflns_limit_l_max 10
_diffrn_reflns_limit_l_min -10
_diffrn_reflns_number 4701
_diffrn_reflns_theta_full 24.99
_diffrn_reflns_theta_max 24.99
_diffrn_reflns_theta_min 2.43
_diffrn_standards_decay_% <2
_exptl_absorpt_coefficient_mu 6.743
_exptl_absorpt_correction_T_max .877
_exptl_absorpt_correction_T_min .425
_exptl_absorpt_correction_type numerical
_exptl_absorpt_process_details 'face-indexed (SHELXTL; Sheldrick, 1997a)'
_exptl_crystal_colour orange
_exptl_crystal_density_diffrn 1.831
_exptl_crystal_density_method 'not measured'
_exptl_crystal_description block
_exptl_crystal_F_000 298
_exptl_crystal_size_max .13
_exptl_crystal_size_mid .09
_exptl_crystal_size_min .04
_refine_diff_density_max 1.16
_refine_diff_density_min -.45
_refine_ls_extinction_method none
_refine_ls_goodness_of_fit_ref 1.330
_refine_ls_hydrogen_treatment constr
_refine_ls_matrix_type full
_refine_ls_number_parameters 100
_refine_ls_number_reflns 1933
_refine_ls_number_restraints 0
_refine_ls_restrained_S_all 1.330
_refine_ls_R_factor_all .029
_refine_ls_R_factor_gt .026
_refine_ls_shift/su_max .001
_refine_ls_shift/su_mean .000
_refine_ls_structure_factor_coef Fsqd
_refine_ls_weighting_details 'calc w = 1/[\s^2^(Fo^2^) + (0.04Fo^2^)^2^]'
_refine_ls_weighting_scheme calc
_refine_ls_wR_factor_ref .071
_reflns_number_gt 1745
_reflns_number_total 1933
_reflns_threshold_expression I>2\s(I)
_cod_data_source_file da1125.cif
_cod_data_source_block II
_cod_database_code 2010902
_cod_database_fobs_code 2010902

loop_
_symmetry_equiv_pos_as_xyz
'x, y, z'
'-x, -y, -z'

loop_
_atom_site_label
_atom_site_fract_x
_atom_site_fract_y
_atom_site_fract_z
_atom_site_U_iso_or_equiv
_atom_site_adp_type
_atom_site_calc_flag
_atom_site_refinement_flags
_atom_site_occupancy
_atom_site_disorder_assembly
_atom_site_disorder_group
_atom_site_type_symbol
P1 .32173(9) .30607(8) .11244(8) .02269(17) Uani d . 1 . . P
Se1 .40785(4) .16835(3) .30048(3) .03273(12) Uani d . 1 . . Se
Se2 .56404(3) .42694(4) .11210(4) .03466(13) Uani d . 1 . . Se
O1 .2052(2) .2225(2) -.0758(2) .0288(4) Uani d . 1 . . O
O2 .2007(2) .4351(2) .1291(2) .0272(4) Uani d . 1 . . O
C1 .2520(4) .0823(3) -.1653(4) .0331(7) Uani d . 1 . . C
H1A .3753 .0681 -.1002 .040 Uiso calc R 1 . . H
C2 .1341(5) -.0624(4) -.1754(4) .0484(8) Uani d . 1 . . C
H2A .1544 -.0804 -.0595 .073 Uiso calc R 1 . . H
H2B .1580 -.1562 -.2408 .073 Uiso calc R 1 . . H
H2C .0131 -.0450 -.2326 .073 Uiso calc R 1 . . H
C3 .2312(5) .1195(4) -.3391(4) .0434(8) Uani d . 1 . . C
H3A .3111 .2147 -.3236 .065 Uiso calc R 1 . . H
H3B .1118 .1394 -.3997 .065 Uiso calc R 1 . . H
H3C .2575 .0286 -.4062 .065 Uiso calc R 1 . . H
C4 .2473(4) .5548(3) .2891(3) .0284(6) Uani d . 1 . . C
H4A .3671 .5464 .3702 .034 Uiso calc R 1 . . H
C5 .1185(5) .5168(4) .3666(4) .0455(8) Uani d . 1 . . C
H5A .1295 .4104 .3966 .068 Uiso calc R 1 . . H
H5B .0009 .5186 .2836 .068 Uiso calc R 1 . . H
H5C .1414 .5966 .4701 .068 Uiso calc R 1 . . H
C6 .2402(4) .7174(4) .2393(4) .0372(7) Uani d . 1 . . C
H6A .3278 .7360 .1915 .056 Uiso calc R 1 . . H
H6B .2633 .7998 .3408 .056 Uiso calc R 1 . . H
H6C .1249 .7220 .1533 .056 Uiso calc R 1 . . H

loop_
_atom_site_aniso_label
_atom_site_aniso_U_11
_atom_site_aniso_U_22
_atom_site_aniso_U_33
_atom_site_aniso_U_12
_atom_site_aniso_U_13
_atom_site_aniso_U_23
P1 .0222(3) .0238(4) .0219(3) .0017(3) .0083(3) .0047(3)
Se1 .0383(2) .03172(19) .02818(18) .00304(13) .01040(14) .01274(13)
Se2 .02215(18) .0449(2) .0406(2) .00306(13) .01094(14) .02222(15)
O1 .0277(10) .0316(10) .0220(9) .0089(8) .0049(8) .0001(8)
O2 .0240(10) .0304(10) .0236(9) .0053(8) .0066(8) .0008(8)
C1 .0362(16) .0338(16) .0258(13) .0146(13) .0082(12) .0010(12)
C2 .065(2) .0345(18) .0406(18) .0081(16) .0157(17) .0038(15)
C3 .055(2) .0468(19) .0273(15) .0105(16) .0172(15) -.0019(14)
C4 .0298(15) .0270(15) .0243(13) .0049(11) .0078(12) -.0005(11)
C5 .057(2) .046(2) .0415(18) .0025(16) .0308(17) .0032(15)
C6 .0375(17) .0315(16) .0380(16) .0046(13) .0111(14) .0027(13)

loop_
_atom_type_symbol
_atom_type_description
_atom_type_scat_dispersion_real
_atom_type_scat_dispersion_imag
_atom_type_scat_source
C C .0033 .0016 'International Tables Vol C Tables 4.2.6.8 and 6.1.1.4'
H H .0000 .0000 'International Tables Vol C Tables 4.2.6.8 and 6.1.1.4'
P P .1023 .0942 'International Tables Vol C Tables 4.2.6.8 and 6.1.1.4'
Se Se -.0929 2.2259 'International Tables Vol C Tables 4.2.6.8 and 6.1.1.4'
O O .0106 .0060 'International Tables Vol C Tables 4.2.6.8 and 6.1.1.4'

loop_
_geom_angle_atom_site_label_1
_geom_angle_atom_site_label_2
_geom_angle_atom_site_label_3
_geom_angle_site_symmetry_3
_geom_angle
_geom_angle_publ_flag
O2 P1 O1 . 96.46(10) yes
O2 P1 Se1 . 119.29(8) yes
O1 P1 Se1 . 119.34(8) yes
O2 P1 Se2 . 108.85(8) yes
O1 P1 Se2 . 108.40(8) yes
Se1 P1 Se2 . 104.04(3) yes
P1 Se2 Se2 2_665 98.35(2) yes
C1 O1 P1 . 122.28(17) no
C4 O2 P1 . 121.26(16) no
O1 C1 C2 . 108.0(2) no
O1 C1 C3 . 105.7(2) no
C2 C1 C3 . 113.5(3) no
O2 C4 C5 . 106.9(2) no
O2 C4 C6 . 106.9(2) no
C5 C4 C6 . 113.2(3) no

loop_
_geom_bond_atom_site_label_1
_geom_bond_atom_site_label_2
_geom_bond_site_symmetry_2
_geom_bond_distance
_geom_bond_publ_flag
P1 O2 . 1.5670(18) yes
P1 O1 . 1.5673(19) yes
P1 Se1 . 2.0733(7) yes
P1 Se2 . 2.2223(8) yes
Se2 Se2 2_665 2.3951(6) yes
O1 C1 . 1.475(3) yes
O2 C4 . 1.484(3) yes
C1 C2 . 1.505(5) yes
C1 C3 . 1.516(4) yes
C4 C5 . 1.505(4) yes
C4 C6 . 1.510(4) yes

loop_
_geom_torsion_atom_site_label_1
_geom_torsion_atom_site_label_2
_geom_torsion_atom_site_label_3
_geom_torsion_atom_site_label_4
_geom_torsion_site_symmetry_3
_geom_torsion_site_symmetry_4
_geom_torsion
_geom_torsion_publ_flag
P1 Se2 Se2 P1 2_665 2_665 180.0 yes
